data_4084034
loop_
_publ_author_name
'Fecker, Ann Christin'
'Cr\(aciun, Bogdan-Florin'
'Freytag, Matthias'
'Jones, Peter G.'
'Walter, Marc D.'

_publ_section_title
;
 Synthesis and Coordination Chemistry of Pentadienyl Ligands Derived from
 (1R)-(&#x2212;)-Myrtenal
;
_journal_issue 14
_journal_name_full Organometallics
_journal_page_first 3792
_journal_paper_doi 10.1021/om500513m
_journal_volume 33
_journal_year 2014
_chemical_absolute_configuration ad
_chemical_formula_sum 'C28 H37 P Zr'
_chemical_formula_weight 495.77
_chemical_name_systematic
; 
 ? 
;
_space_group_IT_number 19
_symmetry_cell_setting orthorhombic
_symmetry_space_group_name_Hall 'P 2ac 2ab'
_symmetry_space_group_name_H-M 'P 21 21 21'
_atom_sites_solution_hydrogens geom
_atom_sites_solution_primary direct
_atom_sites_solution_secondary difmap
_audit_creation_method SHELXL-97
_cell_angle_alpha 90.00
_cell_angle_beta 90.00
_cell_angle_gamma 90.00
_cell_formula_units_Z 4
_cell_length_a 8.1113(3)
_cell_length_b 15.7346(5)
_cell_length_c 18.9910(7)
_cell_measurement_reflns_used 8376
_cell_measurement_temperature 100(2)
_cell_measurement_theta_max 28.2570
_cell_measurement_theta_min 2.5800
_cell_volume 2423.78(15)
_computing_cell_refinement
; 
CrysAlisPro, Agilent Technologies, 
Version 1.171.36.28 (release 01-02-2013 CrysAlis171 .NET) 
(compiled Feb  1 2013,16:14:44) 
;
_computing_data_collection
; 
CrysAlisPro, Agilent Technologies, 
Version 1.171.36.28 (release 01-02-2013 CrysAlis171 .NET) 
(compiled Feb  1 2013,16:14:44) 
;
_computing_data_reduction
; 
CrysAlisPro, Agilent Technologies, 
Version 1.171.36.28 (release 01-02-2013 CrysAlis171 .NET) 
(compiled Feb  1 2013,16:14:44) 
;
_computing_molecular_graphics 'Bruker XP'
_computing_publication_material SHELXL-97
_computing_structure_refinement 'SHELXL-97 (Sheldrick, 1997)'
_computing_structure_solution 'SHELXS-97 (Sheldrick, 1990)'
_diffrn_ambient_temperature 100(2)
_diffrn_detector_area_resol_mean 16.1419
_diffrn_measured_fraction_theta_full 0.975
_diffrn_measured_fraction_theta_max 0.958
_diffrn_measurement_device_type 'Oxford Diffraction Xcalibur, Eos'
_diffrn_measurement_method '\w scans'
_diffrn_radiation_monochromator graphite
_diffrn_radiation_source 'Enhance (Mo) X-ray Source'
_diffrn_radiation_type 'Mo K\a'
_diffrn_radiation_wavelength 0.71073
_diffrn_reflns_av_R_equivalents 0.0875
_diffrn_reflns_av_sigmaI/netI 0.0596
_diffrn_reflns_limit_h_max 11
_diffrn_reflns_limit_h_min -11
_diffrn_reflns_limit_k_max 22
_diffrn_reflns_limit_k_min -22
_diffrn_reflns_limit_l_max 26
_diffrn_reflns_limit_l_min -27
_diffrn_reflns_number 60076
_diffrn_reflns_theta_full 30.50
_diffrn_reflns_theta_max 30.83
_diffrn_reflns_theta_min 2.51
_exptl_absorpt_coefficient_mu 0.532
_exptl_absorpt_correction_T_max 1.00000
_exptl_absorpt_correction_T_min 0.97020
_exptl_absorpt_correction_type multi-scan
_exptl_absorpt_process_details
; 
CrysAlisPro, Agilent Technologies, 
Version 1.171.36.28 (release 01-02-2013 CrysAlis171 .NET) 
(compiled Feb  1 2013,16:14:44) 
;
_exptl_crystal_colour 'dark red'
_exptl_crystal_density_diffrn 1.359
_exptl_crystal_density_method 'not measured'
_exptl_crystal_description needle
_exptl_crystal_F_000 1040
_exptl_crystal_size_max 0.38
_exptl_crystal_size_mid 0.12
_exptl_crystal_size_min 0.08
_refine_diff_density_max 0.536
_refine_diff_density_min -0.466
_refine_diff_density_rms 0.090
_refine_ls_abs_structure_details 'Flack H D (1983), Acta Cryst. A39, 876-881'
_refine_ls_abs_structure_Flack -0.03(3)
_refine_ls_extinction_method none
_refine_ls_goodness_of_fit_ref 1.031
_refine_ls_hydrogen_treatment mixed
_refine_ls_matrix_type full
_refine_ls_number_parameters 319
_refine_ls_number_reflns 7186
_refine_ls_number_restraints 0
_refine_ls_restrained_S_all 1.031
_refine_ls_R_factor_all 0.0491
_refine_ls_R_factor_gt 0.0356
_refine_ls_shift/su_max 0.002
_refine_ls_shift/su_mean 0.000
_refine_ls_structure_factor_coef Fsqd
_refine_ls_weighting_details 'calc w=1/[\s^2^(Fo^2^)+(0.0237P)^2^+0.4077P] where P=(Fo^2^+2Fc^2^)/3'
_refine_ls_weighting_scheme calc
_refine_ls_wR_factor_gt 0.0620
_refine_ls_wR_factor_ref 0.0666
_reflns_number_gt 6269
_reflns_number_total 7186
_reflns_threshold_expression >2sigma(I)
_cod_data_source_file om500513m_si_002.cif
_cod_data_source_block ann46
_cod_depositor_comments 'Adding full bibliography for 4084030--4084036.cif.'
_cod_original_cell_volume 2423.79(15)
_cod_database_code 4084034

loop_
_symmetry_equiv_pos_as_xyz
'x, y, z'
'-x+1/2, -y, z+1/2'
'-x, y+1/2, -z+1/2'
'x+1/2, -y+1/2, -z'

loop_
_atom_site_label
_atom_site_type_symbol
_atom_site_fract_x
_atom_site_fract_y
_atom_site_fract_z
_atom_site_U_iso_or_equiv
_atom_site_adp_type
_atom_site_occupancy
_atom_site_symmetry_multiplicity
_atom_site_calc_flag
_atom_site_refinement_flags
P P 0.60599(7) 0.14266(4) 0.71548(3) 0.01373(13) Uani 1 1 d .
Zr Zr 0.79682(3) 0.280099(13) 0.770244(11) 0.01009(5) Uani 1 1 d .
C1 C 1.0846(3) 0.30315(15) 0.71253(14) 0.0159(5) Uani 1 1 d .
H1A H 1.093(3) 0.3405(17) 0.6734(14) 0.018(7) Uiso 1 1 d .
H1B H 1.131(3) 0.3198(16) 0.7531(14) 0.018(7) Uiso 1 1 d .
C2 C 1.0384(2) 0.21950(17) 0.70068(12) 0.0133(4) Uani 1 1 d .
C3 C 0.9956(3) 0.16047(15) 0.75491(12) 0.0123(5) Uani 1 1 d .
H3 H 0.966(3) 0.1039(15) 0.7387(13) 0.015 Uiso 1 1 d .
C4 C 0.9896(3) 0.16957(15) 0.82952(12) 0.0126(5) Uani 1 1 d .
C5 C 1.0176(3) 0.24234(15) 0.86850(13) 0.0154(5) Uani 1 1 d .
H5 H 1.083(3) 0.2867(17) 0.8483(12) 0.011(6) Uiso 1 1 d .
C6 C 0.9911(3) 0.24016(14) 0.94754(12) 0.0167(5) Uani 1 1 d .
H6A H 0.9124 0.2854 0.9610 0.020 Uiso 1 1 calc R
H6B H 1.0969 0.2516 0.9717 0.020 Uiso 1 1 calc R
C7 C 0.9244(3) 0.15456(16) 0.97162(13) 0.0179(5) Uani 1 1 d .
H7 H 0.8992 0.1498 1.0230 0.022 Uiso 1 1 calc R
C8 C 0.7841(3) 0.12652(15) 0.92092(12) 0.0180(5) Uani 1 1 d .
H8A H 0.7125 0.0809 0.9398 0.022 Uiso 1 1 calc R
H8B H 0.7183 0.1740 0.9015 0.022 Uiso 1 1 calc R
C9 C 0.9229(3) 0.09466(15) 0.87160(12) 0.0145(5) Uani 1 1 d .
H9 H 0.8972 0.0423 0.8438 0.017 Uiso 1 1 calc R
C10 C 1.0293(3) 0.08079(16) 0.93983(12) 0.0160(5) Uani 1 1 d .
C11 C 1.2155(3) 0.09102(15) 0.93522(12) 0.0190(5) Uani 1 1 d .
H11A H 1.2418 0.1458 0.9134 0.028 Uiso 1 1 calc R
H11B H 1.2617 0.0450 0.9066 0.028 Uiso 1 1 calc R
H11C H 1.2629 0.0888 0.9826 0.028 Uiso 1 1 calc R
C12 C 0.9924(4) -0.00435(16) 0.97571(14) 0.0237(6) Uani 1 1 d .
H12A H 1.0414 -0.0506 0.9482 0.036 Uiso 1 1 calc R
H12B H 0.8729 -0.0125 0.9786 0.036 Uiso 1 1 calc R
H12C H 1.0395 -0.0043 1.0232 0.036 Uiso 1 1 calc R
C13 C 1.0019(3) 0.19259(15) 0.62653(13) 0.0147(5) Uani 1 1 d .
C14 C 0.9118(3) 0.24467(16) 0.58090(13) 0.0192(5) Uani 1 1 d .
H14 H 0.8772 0.2992 0.5965 0.023 Uiso 1 1 calc R
C15 C 0.8720(3) 0.2183(2) 0.51363(12) 0.0238(5) Uani 1 1 d .
H15 H 0.8093 0.2543 0.4837 0.029 Uiso 1 1 calc R
C16 C 0.9236(3) 0.13948(18) 0.48990(14) 0.0250(6) Uani 1 1 d .
H16 H 0.8948 0.1207 0.4440 0.030 Uiso 1 1 calc R
C17 C 1.0171(3) 0.08846(17) 0.53341(14) 0.0226(6) Uani 1 1 d .
H17 H 1.0554 0.0351 0.5168 0.027 Uiso 1 1 calc R
C18 C 1.0558(3) 0.11449(16) 0.60158(13) 0.0190(5) Uani 1 1 d .
H18 H 1.1196 0.0786 0.6311 0.023 Uiso 1 1 calc R
C19 C 0.7710(3) 0.41445(15) 0.71459(13) 0.0184(5) Uani 1 1 d .
H19 H 0.825(3) 0.4314(17) 0.6748(14) 0.023(8) Uiso 1 1 d .
C20 C 0.8470(3) 0.43108(15) 0.78080(14) 0.0185(5) Uani 1 1 d .
H20 H 0.954(3) 0.4543(16) 0.7757(15) 0.026(7) Uiso 1 1 d .
C21 C 0.8022(4) 0.40183(14) 0.84760(12) 0.0172(5) Uani 1 1 d .
H21 H 0.885(3) 0.4131(18) 0.8817(14) 0.025(8) Uiso 1 1 d .
C22 C 0.6678(3) 0.34901(16) 0.86703(14) 0.0168(5) Uani 1 1 d .
H22 H 0.666(3) 0.3372(17) 0.9077(14) 0.024(8) Uiso 1 1 d .
C23 C 0.5373(3) 0.32024(16) 0.82487(14) 0.0191(5) Uani 1 1 d .
H23 H 0.457(3) 0.2860(19) 0.8516(13) 0.018(7) Uiso 1 1 d .
C24 C 0.5178(3) 0.33089(17) 0.75126(13) 0.0195(6) Uani 1 1 d .
H24 H 0.435(3) 0.3027(17) 0.7344(15) 0.027(8) Uiso 1 1 d .
C25 C 0.6211(3) 0.37210(16) 0.70189(14) 0.0191(5) Uani 1 1 d .
H25 H 0.587(4) 0.3625(19) 0.6550(16) 0.031(8) Uiso 1 1 d .
C26 C 0.4339(3) 0.11355(15) 0.77201(15) 0.0218(5) Uani 1 1 d .
H26A H 0.3656 0.1638 0.7810 0.033 Uiso 1 1 calc R
H26B H 0.4761 0.0914 0.8168 0.033 Uiso 1 1 calc R
H26C H 0.3674 0.0698 0.7488 0.033 Uiso 1 1 calc R
C27 C 0.5005(3) 0.16453(17) 0.63226(13) 0.0243(6) Uani 1 1 d .
H27A H 0.4311 0.1159 0.6196 0.036 Uiso 1 1 calc R
H27B H 0.5824 0.1741 0.5951 0.036 Uiso 1 1 calc R
H27C H 0.4317 0.2153 0.6374 0.036 Uiso 1 1 calc R
C28 C 0.6843(3) 0.03621(15) 0.69537(15) 0.0224(5) Uani 1 1 d .
H28A H 0.7281 0.0102 0.7384 0.034 Uiso 1 1 calc R
H28B H 0.7721 0.0404 0.6601 0.034 Uiso 1 1 calc R
H28C H 0.5944 0.0011 0.6768 0.034 Uiso 1 1 calc R

loop_
_atom_site_aniso_label
_atom_site_aniso_U_11
_atom_site_aniso_U_22
_atom_site_aniso_U_33
_atom_site_aniso_U_23
_atom_site_aniso_U_13
_atom_site_aniso_U_12
P 0.0108(3) 0.0139(3) 0.0165(3) -0.0013(2) 0.0003(2) -0.0020(2)
Zr 0.00920(9) 0.00942(8) 0.01164(9) -0.00018(9) -0.00024(9) 0.00049(9)
C1 0.0129(11) 0.0160(12) 0.0187(13) 0.0024(9) -0.0002(9) -0.0008(9)
C2 0.0081(9) 0.0164(11) 0.0155(10) 0.0010(11) 0.0030(8) 0.0037(10)
C3 0.0087(10) 0.0127(10) 0.0154(12) -0.0011(8) -0.0015(8) 0.0033(9)
C4 0.0083(10) 0.0155(12) 0.0142(11) 0.0016(9) -0.0022(9) 0.0047(9)
C5 0.0126(11) 0.0163(12) 0.0172(12) 0.0016(9) -0.0047(9) 0.0017(9)
C6 0.0157(12) 0.0184(13) 0.0160(12) -0.0032(9) -0.0046(9) 0.0021(10)
C7 0.0185(13) 0.0227(13) 0.0126(12) 0.0005(10) -0.0001(10) 0.0046(11)
C8 0.0168(12) 0.0198(12) 0.0174(11) 0.0022(9) 0.0032(11) 0.0010(11)
C9 0.0177(12) 0.0145(11) 0.0111(11) -0.0001(9) -0.0025(9) 0.0007(9)
C10 0.0174(12) 0.0176(12) 0.0128(12) 0.0014(10) -0.0023(10) 0.0029(10)
C11 0.0213(13) 0.0202(12) 0.0155(11) -0.0002(9) -0.0046(11) 0.0060(12)
C12 0.0332(15) 0.0213(13) 0.0167(13) 0.0059(10) 0.0014(12) 0.0025(12)
C13 0.0117(11) 0.0164(12) 0.0161(12) 0.0030(9) 0.0049(9) -0.0004(9)
C14 0.0179(12) 0.0208(13) 0.0188(13) 0.0023(10) 0.0062(10) 0.0019(10)
C15 0.0231(13) 0.0333(14) 0.0151(12) 0.0065(12) 0.0009(9) 0.0004(14)
C16 0.0283(15) 0.0355(16) 0.0111(12) -0.0034(11) 0.0055(11) -0.0077(13)
C17 0.0294(15) 0.0197(13) 0.0189(13) -0.0024(11) 0.0065(11) 0.0000(12)
C18 0.0194(13) 0.0197(13) 0.0179(13) 0.0038(10) 0.0042(10) 0.0003(10)
C19 0.0225(13) 0.0123(11) 0.0204(13) 0.0032(9) 0.0023(10) 0.0054(10)
C20 0.0193(12) 0.0099(10) 0.0264(15) -0.0010(10) 0.0021(10) -0.0002(9)
C21 0.0195(12) 0.0133(11) 0.0188(12) -0.0050(9) -0.0034(12) 0.0023(11)
C22 0.0179(13) 0.0176(12) 0.0150(12) -0.0029(10) 0.0005(10) 0.0028(10)
C23 0.0138(12) 0.0163(12) 0.0273(14) -0.0040(11) 0.0049(11) 0.0030(10)
C24 0.0108(11) 0.0202(12) 0.0275(15) -0.0064(10) -0.0039(10) 0.0049(10)
C25 0.0211(13) 0.0166(13) 0.0195(13) -0.0001(10) -0.0036(11) 0.0095(11)
C26 0.0184(12) 0.0217(12) 0.0251(13) 0.0013(12) 0.0032(12) -0.0059(10)
C27 0.0276(15) 0.0270(14) 0.0183(13) -0.0034(11) -0.0060(11) -0.0062(12)
C28 0.0176(13) 0.0168(12) 0.0329(14) -0.0071(10) 0.0004(12) -0.0041(10)

loop_
_atom_type_symbol
_atom_type_description
_atom_type_scat_dispersion_real
_atom_type_scat_dispersion_imag
_atom_type_scat_source
C C 0.0033 0.0016 'International Tables Vol C Tables 4.2.6.8 and 6.1.1.4'
H H 0.0000 0.0000 'International Tables Vol C Tables 4.2.6.8 and 6.1.1.4'
P P 0.1023 0.0942 'International Tables Vol C Tables 4.2.6.8 and 6.1.1.4'
Zr Zr -2.9673 0.5597 'International Tables Vol C Tables 4.2.6.8 and 6.1.1.4'

loop_
_geom_angle_atom_site_label_1
_geom_angle_atom_site_label_2
_geom_angle_atom_site_label_3
_geom_angle
C26 P C27 101.44(13)
C26 P C28 99.14(12)
C27 P C28 98.86(13)
C26 P Zr 113.05(9)
C27 P Zr 115.18(9)
C28 P Zr 125.50(9)
C19 Zr C22 84.21(9)
C19 Zr C25 34.21(9)
C22 Zr C25 83.24(9)
C19 Zr C21 64.27(9)
C22 Zr C21 34.46(9)
C25 Zr C21 82.07(9)
C19 Zr C20 34.58(8)
C22 Zr C20 64.02(9)
C25 Zr C20 63.54(9)
C21 Zr C20 33.62(8)
C19 Zr C24 63.78(9)
C22 Zr C24 63.52(8)
C25 Zr C24 34.00(9)
C21 Zr C24 81.15(9)
C20 Zr C24 81.13(9)
C19 Zr C23 83.23(9)
C22 Zr C23 33.90(8)
C25 Zr C23 64.00(9)
C21 Zr C23 63.24(9)
C20 Zr C23 81.67(8)
C24 Zr C23 33.92(9)
C19 Zr C3 132.62(8)
C22 Zr C3 135.95(8)
C25 Zr C3 140.54(8)
C21 Zr C3 131.13(9)
C20 Zr C3 129.93(8)
C24 Zr C3 146.45(8)
C23 Zr C3 143.65(8)
C19 Zr C2 99.81(8)
C22 Zr C2 155.51(8)
C25 Zr C2 113.59(8)
C21 Zr C2 126.75(9)
C20 Zr C2 106.32(8)
C24 Zr C2 139.75(8)
C23 Zr C2 169.92(8)
C3 Zr C2 32.91(7)
C19 Zr C4 147.50(8)
C22 Zr C4 103.62(8)
C25 Zr C4 172.76(8)
C21 Zr C4 104.88(8)
C20 Zr C4 121.38(8)
C24 Zr C4 147.87(8)
C23 Zr C4 120.72(8)
C3 Zr C4 32.43(7)
C2 Zr C4 60.71(7)
C19 Zr C1 76.56(8)
C22 Zr C1 131.04(8)
C25 Zr C1 102.70(9)
C21 Zr C1 97.43(9)
C20 Zr C1 75.36(8)
C24 Zr C1 136.68(8)
C23 Zr C1 156.91(8)
C3 Zr C1 58.45(7)
C2 Zr C1 31.20(8)
C4 Zr C1 74.68(8)
C19 Zr C5 124.91(8)
C22 Zr C5 81.69(8)
C25 Zr C5 155.79(8)
C21 Zr C5 74.78(8)
C20 Zr C5 92.75(8)
C24 Zr C5 143.85(8)
C23 Zr C5 110.03(8)
C3 Zr C5 58.48(7)
C2 Zr C5 76.22(8)
C4 Zr C5 30.51(7)
C1 Zr C5 73.87(8)
C2 C1 Zr 72.19(13)
C1 C2 C3 124.4(2)
C1 C2 C13 118.3(2)
C3 C2 C13 116.4(2)
C1 C2 Zr 76.61(14)
C3 C2 Zr 71.49(12)
C13 C2 Zr 116.11(14)
C4 C3 C2 131.2(2)
C4 C3 Zr 77.66(13)
C2 C3 Zr 75.59(13)
C5 C4 C3 127.6(2)
C5 C4 C9 114.7(2)
C3 C4 C9 117.1(2)
C5 C4 Zr 77.06(14)
C3 C4 Zr 69.91(13)
C9 C4 Zr 122.12(15)
C4 C5 C6 119.2(2)
C4 C5 Zr 72.43(13)
C6 C5 Zr 127.24(16)
C5 C6 C7 111.58(19)
C6 C7 C8 109.0(2)
C6 C7 C10 110.4(2)
C8 C7 C10 87.04(18)
C9 C8 C7 86.24(18)
C4 C9 C8 108.99(19)
C4 C9 C10 110.15(19)
C8 C9 C10 86.89(17)
C11 C10 C12 108.2(2)
C11 C10 C7 119.0(2)
C12 C10 C7 111.8(2)
C11 C10 C9 118.9(2)
C12 C10 C9 112.4(2)
C7 C10 C9 85.19(17)
C18 C13 C14 118.2(2)
C18 C13 C2 120.5(2)
C14 C13 C2 121.3(2)
C15 C14 C13 121.3(2)
C14 C15 C16 120.0(2)
C17 C16 C15 119.5(2)
C16 C17 C18 120.6(2)
C13 C18 C17 120.4(2)
C25 C19 C20 127.8(2)
C25 C19 Zr 74.39(14)
C20 C19 Zr 74.47(14)
C21 C20 C19 128.9(2)
C21 C20 Zr 73.02(14)
C19 C20 Zr 70.95(13)
C20 C21 C22 128.9(2)
C20 C21 Zr 73.36(14)
C22 C21 Zr 71.32(14)
C23 C22 C21 128.3(2)
C23 C22 Zr 75.13(14)
C21 C22 Zr 74.22(14)
C22 C23 C24 127.6(3)
C22 C23 Zr 70.97(14)
C24 C23 Zr 72.94(15)
C25 C24 C23 129.9(3)
C25 C24 Zr 72.37(14)
C23 C24 Zr 73.14(14)
C19 C25 C24 128.0(2)
C19 C25 Zr 71.40(14)
C24 C25 Zr 73.63(14)

loop_
_geom_bond_atom_site_label_1
_geom_bond_atom_site_label_2
_geom_bond_distance
P C26 1.820(3)
P C27 1.830(3)
P C28 1.831(2)
P Zr 2.8556(6)
Zr C19 2.373(2)
Zr C22 2.377(2)
Zr C25 2.411(2)
Zr C21 2.414(2)
Zr C20 2.419(2)
Zr C24 2.427(2)
Zr C23 2.430(2)
Zr C3 2.495(2)
Zr C2 2.549(2)
Zr C4 2.596(2)
Zr C1 2.604(2)
Zr C5 2.654(2)
C1 C2 1.387(3)
C2 C3 1.430(3)
C2 C13 1.500(3)
C3 C4 1.425(3)
C4 C5 1.382(3)
C4 C9 1.523(3)
C5 C6 1.517(3)
C6 C7 1.522(3)
C7 C8 1.555(4)
C7 C10 1.561(3)
C8 C9 1.547(3)
C9 C10 1.572(3)
C10 C11 1.521(4)
C10 C12 1.532(3)
C13 C18 1.388(3)
C13 C14 1.399(3)
C14 C15 1.381(3)
C15 C16 1.384(4)
C16 C17 1.379(4)
C17 C18 1.394(4)
C19 C25 1.407(4)
C19 C20 1.425(3)
C20 C21 1.398(3)
C21 C22 1.420(4)
C22 C23 1.402(4)
C23 C24 1.417(4)
C24 C25 1.415(4)

loop_
_geom_torsion_atom_site_label_1
_geom_torsion_atom_site_label_2
_geom_torsion_atom_site_label_3
_geom_torsion_atom_site_label_4
_geom_torsion
C19 Zr C1 C2 -137.10(16)
C22 Zr C1 C2 153.10(14)
C25 Zr C1 C2 -114.83(15)
C21 Zr C1 C2 161.68(14)
C20 Zr C1 C2 -172.76(16)
C24 Zr C1 C2 -113.37(16)
C23 Zr C1 C2 -166.7(2)
C3 Zr C1 C2 27.38(13)
C4 Zr C1 C2 58.22(14)
C5 Zr C1 C2 89.93(15)
Zr C1 C2 C3 -56.0(2)
Zr C1 C2 C13 112.69(19)
C19 Zr C2 C1 42.22(16)
C22 Zr C2 C1 -55.4(3)
C25 Zr C2 C1 75.04(16)
C21 Zr C2 C1 -22.90(18)
C20 Zr C2 C1 7.30(16)
C24 Zr C2 C1 102.88(17)
C23 Zr C2 C1 149.0(5)
C3 Zr C2 C1 -133.8(2)
C4 Zr C2 C1 -109.95(16)
C5 Zr C2 C1 -81.54(15)
C19 Zr C2 C3 176.04(13)
C22 Zr C2 C3 78.4(2)
C25 Zr C2 C3 -151.13(13)
C21 Zr C2 C3 110.93(15)
C20 Zr C2 C3 141.13(14)
C24 Zr C2 C3 -123.29(15)
C23 Zr C2 C3 -77.2(5)
C4 Zr C2 C3 23.87(13)
C1 Zr C2 C3 133.8(2)
C5 Zr C2 C3 52.29(13)
C19 Zr C2 C13 -72.97(19)
C22 Zr C2 C13 -170.60(19)
C25 Zr C2 C13 -40.1(2)
C21 Zr C2 C13 -138.08(17)
C20 Zr C2 C13 -107.89(18)
C24 Zr C2 C13 -12.3(2)
C23 Zr C2 C13 33.8(6)
C3 Zr C2 C13 111.0(2)
C4 Zr C2 C13 134.9(2)
C1 Zr C2 C13 -115.2(2)
C5 Zr C2 C13 163.28(19)
C1 C2 C3 C4 -0.5(4)
C13 C2 C3 C4 -169.4(2)
Zr C2 C3 C4 -58.8(2)
C1 C2 C3 Zr 58.3(2)
C13 C2 C3 Zr -110.61(18)
C19 Zr C3 C4 133.54(15)
C22 Zr C3 C4 -5.43(19)
C25 Zr C3 C4 -177.04(15)
C21 Zr C3 C4 42.38(18)
C20 Zr C3 C4 87.08(16)
C24 Zr C3 C4 -118.94(17)
C23 Zr C3 C4 -57.9(2)
C2 Zr C3 C4 138.8(2)
C1 Zr C3 C4 112.83(16)
C5 Zr C3 C4 23.17(13)
C19 Zr C3 C2 -5.30(18)
C22 Zr C3 C2 -144.27(14)
C25 Zr C3 C2 44.12(19)
C21 Zr C3 C2 -96.46(15)
C20 Zr C3 C2 -51.76(17)
C24 Zr C3 C2 102.22(18)
C23 Zr C3 C2 163.27(14)
C4 Zr C3 C2 -138.8(2)
C1 Zr C3 C2 -26.01(13)
C5 Zr C3 C2 -115.67(15)
C2 C3 C4 C5 3.6(4)
Zr C3 C4 C5 -54.4(2)
C2 C3 C4 C9 174.6(2)
Zr C3 C4 C9 116.66(19)
C2 C3 C4 Zr 58.0(2)
C19 Zr C4 C5 55.6(2)
C22 Zr C4 C5 -45.23(16)
C25 Zr C4 C5 153.7(7)
C21 Zr C4 C5 -9.66(16)
C20 Zr C4 C5 22.43(18)
C24 Zr C4 C5 -106.76(19)
C23 Zr C4 C5 -77.08(16)
C3 Zr C4 C5 138.7(2)
C2 Zr C4 C5 114.44(16)
C1 Zr C4 C5 84.12(15)
C19 Zr C4 C3 -83.1(2)
C22 Zr C4 C3 176.12(14)
C25 Zr C4 C3 15.1(8)
C21 Zr C4 C3 -148.31(14)
C20 Zr C4 C3 -116.23(14)
C24 Zr C4 C3 114.59(18)
C23 Zr C4 C3 144.27(14)
C2 Zr C4 C3 -24.21(13)
C1 Zr C4 C3 -54.53(14)
C5 Zr C4 C3 -138.7(2)
C19 Zr C4 C9 166.82(16)
C22 Zr C4 C9 66.03(19)
C25 Zr C4 C9 -95.0(7)
C21 Zr C4 C9 101.59(18)
C20 Zr C4 C9 133.68(18)
C24 Zr C4 C9 4.5(3)
C23 Zr C4 C9 34.2(2)
C3 Zr C4 C9 -110.1(2)
C2 Zr C4 C9 -134.3(2)
C1 Zr C4 C9 -164.62(19)
C5 Zr C4 C9 111.3(2)
C3 C4 C5 C6 174.9(2)
C9 C4 C5 C6 3.7(3)
Zr C4 C5 C6 123.4(2)
C3 C4 C5 Zr 51.5(2)
C9 C4 C5 Zr -119.66(19)
C19 Zr C5 C4 -147.29(14)
C22 Zr C5 C4 135.79(16)
C25 Zr C5 C4 -172.2(2)
C21 Zr C5 C4 170.32(16)
C20 Zr C5 C4 -160.97(15)
C24 Zr C5 C4 120.32(17)
C23 Zr C5 C4 116.89(15)
C3 Zr C5 C4 -24.56(14)
C2 Zr C5 C4 -54.84(14)
C1 Zr C5 C4 -87.07(15)
C19 Zr C5 C6 99.0(2)
C22 Zr C5 C6 22.07(19)
C25 Zr C5 C6 74.1(3)
C21 Zr C5 C6 56.60(19)
C20 Zr C5 C6 85.3(2)
C24 Zr C5 C6 6.6(3)
C23 Zr C5 C6 3.2(2)
C3 Zr C5 C6 -138.3(2)
C2 Zr C5 C6 -168.6(2)
C4 Zr C5 C6 -113.7(3)
C1 Zr C5 C6 159.2(2)
C4 C5 C6 C7 -3.5(3)
Zr C5 C6 C7 85.9(2)
C5 C6 C7 C8 -45.0(3)
C5 C6 C7 C10 49.0(3)
C6 C7 C8 C9 81.9(2)
C10 C7 C8 C9 -28.61(17)
C5 C4 C9 C8 44.8(3)
C3 C4 C9 C8 -127.3(2)
Zr C4 C9 C8 -45.1(2)
C5 C4 C9 C10 -48.9(3)
C3 C4 C9 C10 138.9(2)
Zr C4 C9 C10 -138.79(16)
C7 C8 C9 C4 -81.9(2)
C7 C8 C9 C10 28.38(17)
C6 C7 C10 C11 39.5(3)
C8 C7 C10 C11 148.7(2)
C6 C7 C10 C12 166.8(2)
C8 C7 C10 C12 -84.0(2)
C6 C7 C10 C9 -81.0(2)
C8 C7 C10 C9 28.16(17)
C4 C9 C10 C11 -39.8(3)
C8 C9 C10 C11 -148.9(2)
C4 C9 C10 C12 -167.6(2)
C8 C9 C10 C12 83.3(2)
C4 C9 C10 C7 80.8(2)
C8 C9 C10 C7 -28.30(17)
C1 C2 C13 C18 138.7(2)
C3 C2 C13 C18 -51.7(3)
Zr C2 C13 C18 -133.0(2)
C1 C2 C13 C14 -41.9(3)
C3 C2 C13 C14 127.8(2)
Zr C2 C13 C14 46.5(3)
C18 C13 C14 C15 2.3(4)
C2 C13 C14 C15 -177.2(2)
C13 C14 C15 C16 -0.9(4)
C14 C15 C16 C17 -1.2(4)
C15 C16 C17 C18 1.9(4)
C14 C13 C18 C17 -1.5(4)
C2 C13 C18 C17 177.9(2)
C16 C17 C18 C13 -0.5(4)
C22 Zr C19 C25 -86.47(16)
C21 Zr C19 C25 -115.88(17)
C20 Zr C19 C25 -137.5(2)
C24 Zr C19 C25 -23.19(15)
C23 Zr C19 C25 -52.37(15)
C3 Zr C19 C25 120.84(15)
C2 Zr C19 C25 117.92(15)
C4 Zr C19 C25 167.18(15)
C1 Zr C19 C25 138.89(16)
C5 Zr C19 C25 -162.11(14)
C22 Zr C19 C20 51.04(15)
C25 Zr C19 C20 137.5(2)
C21 Zr C19 C20 21.63(14)
C24 Zr C19 C20 114.32(16)
C23 Zr C19 C20 85.14(15)
C3 Zr C19 C20 -101.65(16)
C2 Zr C19 C20 -104.57(15)
C4 Zr C19 C20 -55.3(2)
C1 Zr C19 C20 -83.60(15)
C5 Zr C19 C20 -24.60(18)
C25 C19 C20 C21 7.9(4)
Zr C19 C20 C21 -47.5(2)
C25 C19 C20 Zr 55.4(2)
C19 Zr C20 C21 143.1(2)
C22 Zr C20 C21 22.53(16)
C25 Zr C20 C21 118.05(17)
C24 Zr C20 C21 87.32(16)
C23 Zr C20 C21 53.01(16)
C3 Zr C20 C21 -106.88(17)
C2 Zr C20 C21 -133.28(16)
C4 Zr C20 C21 -68.02(17)
C1 Zr C20 C21 -129.38(17)
C5 Zr C20 C21 -56.84(16)
C22 Zr C20 C19 -120.62(16)
C25 Zr C20 C19 -25.10(14)
C21 Zr C20 C19 -143.1(2)
C24 Zr C20 C19 -55.83(15)
C23 Zr C20 C19 -90.14(15)
C3 Zr C20 C19 109.97(15)
C2 Zr C20 C19 83.57(15)
C4 Zr C20 C19 148.83(14)
C1 Zr C20 C19 87.47(15)
C5 Zr C20 C19 160.01(15)
C19 C20 C21 C22 -1.1(4)
Zr C20 C21 C22 -47.8(2)
C19 C20 C21 Zr 46.8(2)
C19 Zr C21 C20 -22.20(14)
C22 Zr C21 C20 -142.5(2)
C25 Zr C21 C20 -52.91(16)
C24 Zr C21 C20 -87.28(16)
C23 Zr C21 C20 -117.74(17)
C3 Zr C21 C20 103.04(16)
C2 Zr C21 C20 60.68(18)
C4 Zr C21 C20 125.00(15)
C1 Zr C21 C20 48.95(16)
C5 Zr C21 C20 119.94(16)
C19 Zr C21 C22 120.30(17)
C25 Zr C21 C22 89.59(16)
C20 Zr C21 C22 142.5(2)
C24 Zr C21 C22 55.22(15)
C23 Zr C21 C22 24.77(15)
C3 Zr C21 C22 -114.45(16)
C2 Zr C21 C22 -156.81(14)
C4 Zr C21 C22 -92.49(16)
C1 Zr C21 C22 -168.54(15)
C5 Zr C21 C22 -97.56(15)
C20 C21 C22 C23 -7.1(4)
Zr C21 C22 C23 -55.7(2)
C20 C21 C22 Zr 48.6(2)
C19 Zr C22 C23 86.46(16)
C25 Zr C22 C23 52.06(16)
C21 Zr C22 C23 137.9(2)
C20 Zr C22 C23 115.86(17)
C24 Zr C22 C23 22.93(15)
C3 Zr C22 C23 -122.59(16)
C2 Zr C22 C23 -172.55(19)
C4 Zr C22 C23 -125.58(15)
C1 Zr C22 C23 153.02(14)
C5 Zr C22 C23 -146.94(16)
C19 Zr C22 C21 -51.42(16)
C25 Zr C22 C21 -85.83(16)
C20 Zr C22 C21 -22.02(14)
C24 Zr C22 C21 -114.95(17)
C23 Zr C22 C21 -137.9(2)
C3 Zr C22 C21 99.53(17)
C2 Zr C22 C21 49.6(3)
C4 Zr C22 C21 96.54(15)
C1 Zr C22 C21 15.1(2)
C5 Zr C22 C21 75.18(15)
C21 C22 C23 C24 6.4(4)
Zr C22 C23 C24 -48.9(2)
C21 C22 C23 Zr 55.3(2)
C19 Zr C23 C22 -89.70(16)
C25 Zr C23 C22 -119.39(18)
C21 Zr C23 C22 -25.15(15)
C20 Zr C23 C22 -54.84(16)
C24 Zr C23 C22 -141.3(2)
C3 Zr C23 C22 98.74(18)
C2 Zr C23 C22 162.1(4)
C4 Zr C23 C22 66.85(17)
C1 Zr C23 C22 -60.7(3)
C5 Zr C23 C22 35.06(17)
C19 Zr C23 C24 51.62(16)
C22 Zr C23 C24 141.3(2)
C25 Zr C23 C24 21.92(15)
C21 Zr C23 C24 116.16(17)
C20 Zr C23 C24 86.48(16)
C3 Zr C23 C24 -119.94(17)
C2 Zr C23 C24 -56.6(6)
C4 Zr C23 C24 -151.84(14)
C1 Zr C23 C24 80.6(3)
C5 Zr C23 C24 176.38(15)
C22 C23 C24 C25 0.0(4)
Zr C23 C24 C25 -48.2(3)
C22 C23 C24 Zr 48.2(2)
C19 Zr C24 C25 23.32(15)
C22 Zr C24 C25 120.20(18)
C21 Zr C24 C25 88.92(16)
C20 Zr C24 C25 54.88(16)
C23 Zr C24 C25 143.1(2)
C3 Zr C24 C25 -105.21(19)
C2 Zr C24 C25 -49.9(2)
C4 Zr C24 C25 -167.16(15)
C1 Zr C24 C25 -2.5(2)
C5 Zr C24 C25 137.35(16)
C19 Zr C24 C23 -119.80(17)
C22 Zr C24 C23 -22.92(15)
C25 Zr C24 C23 -143.1(2)
C21 Zr C24 C23 -54.20(15)
C20 Zr C24 C23 -88.24(16)
C3 Zr C24 C23 111.66(18)
C2 Zr C24 C23 166.94(15)
C4 Zr C24 C23 49.7(2)
C1 Zr C24 C23 -145.67(15)
C5 Zr C24 C23 -5.8(2)
C20 C19 C25 C24 -5.2(4)
Zr C19 C25 C24 50.2(2)
C20 C19 C25 Zr -55.4(2)
C23 C24 C25 C19 -0.9(4)
Zr C24 C25 C19 -49.4(2)
C23 C24 C25 Zr 48.5(3)
C22 Zr C25 C19 89.65(15)
C21 Zr C25 C19 54.92(15)
C20 Zr C25 C19 25.35(14)
C24 Zr C25 C19 140.8(2)
C23 Zr C25 C19 118.95(17)
C3 Zr C25 C19 -96.21(17)
C2 Zr C25 C19 -71.83(16)
C4 Zr C25 C19 -108.9(7)
C1 Zr C25 C19 -40.97(16)
C5 Zr C25 C19 37.9(3)
C19 Zr C25 C24 -140.8(2)
C22 Zr C25 C24 -51.17(16)
C21 Zr C25 C24 -85.91(16)
C20 Zr C25 C24 -115.47(17)
C23 Zr C25 C24 -21.87(15)
C3 Zr C25 C24 122.97(16)
C2 Zr C25 C24 147.34(14)
C4 Zr C25 C24 110.3(7)
C1 Zr C25 C24 178.21(15)
C5 Zr C25 C24 -102.9(2)
